data_4084757
loop_
_publ_author_name
'Morales-Becerril, Ill\'an'
'Flores-\'Alamo, Marcos'
'Tlahuext-Aca, Adri\'an'
'Ar\'evalo, Alma'
'Garc\'ia, Juventino J.'

_publ_section_title
;
 Synthesis of Low-Valent Nickel Complexes in Aqueous Media, Mechanistic
 Insights, and Selected Applications
;
_journal_issue 23
_journal_name_full Organometallics
_journal_page_first 6796
_journal_paper_doi 10.1021/om500767p
_journal_volume 33
_journal_year 2014
_chemical_absolute_configuration syn
_chemical_compound_source 'synthesis as described'
_chemical_formula_moiety 'C18 H32 F6 Ni1 P2'
_chemical_formula_sum 'C18 H32 F6 Ni P2'
_chemical_formula_weight 483.09
_chemical_name_systematic
;
 ?
;
_space_group_crystal_system monoclinic
_space_group_IT_number 5
_space_group_name_Hall 'C 2y'
_space_group_name_H-M_alt 'C 1 2 1'
_symmetry_space_group_name_Hall 'C 2y'
_symmetry_space_group_name_H-M 'C 1 2 1'
_atom_sites_solution_hydrogens geom
_atom_sites_solution_primary direct
_atom_sites_solution_secondary difmap
_audit_conform_dict_location ftp://ftp.iucr.org/pub/cif_core.dic
_audit_conform_dict_name cif_core.dic
_audit_conform_dict_version 2.4
_audit_creation_date 2012-01-18T12:31:08-00:00
_audit_creation_method 'WinGX routine CIF_UPDATE'
_cell_angle_alpha 90
_cell_angle_beta 110.317(5)
_cell_angle_gamma 90
_cell_formula_units_Z 4
_cell_length_a 9.9566(5)
_cell_length_b 18.0540(7)
_cell_length_c 13.3669(6)
_cell_measurement_reflns_used 6107
_cell_measurement_temperature 130(2)
_cell_measurement_theta_max 25.9981
_cell_measurement_theta_min 3.41
_cell_measurement_wavelength 0.71073
_cell_volume 2253.30(19)
_computing_cell_refinement
;
        CrysAlisPro, Oxford Diffraction Ltd.,
        Version 1.171.33.66 (release 28-04-2010 CrysAlis171 .NET)
        (compiled Apr 28 2010,14:27:37)
;
_computing_data_collection
;
        CrysAlisPro, Oxford Diffraction Ltd.,
        Version 1.171.33.66 (release 28-04-2010 CrysAlis171 .NET)
        (compiled Apr 28 2010,14:27:37)
;
_computing_data_reduction
;
        CrysAlisPro, Oxford Diffraction Ltd.,
        Version 1.171.33.66 (release 28-04-2010 CrysAlis171 .NET)
        (compiled Apr 28 2010,14:27:37)
;
_computing_molecular_graphics 'Ortep-3 for Windows (Farrugia, 1997)'
_computing_publication_material 'WinGX publication routines (Farrugia, 1999)'
_computing_structure_refinement 'SHELXL-97 (Sheldrick, 2008)'
_computing_structure_solution 'SUPERFLIP (Palatinus & Chapuis, 2007)'
_diffrn_ambient_temperature 130(2)
_diffrn_detector_area_resol_mean 10.4685
_diffrn_measured_fraction_theta_full 0.997
_diffrn_measured_fraction_theta_max 0.997
_diffrn_measurement_device_type 'Xcalibur, Atlas, Gemini'
_diffrn_measurement_method '\w scans'
_diffrn_orient_matrix_UB_11 0.0236714
_diffrn_orient_matrix_UB_12 0.0283173
_diffrn_orient_matrix_UB_13 0.0390625
_diffrn_orient_matrix_UB_21 -0.0421593
_diffrn_orient_matrix_UB_22 0.0263144
_diffrn_orient_matrix_UB_23 -0.0370987
_diffrn_orient_matrix_UB_31 -0.0584063
_diffrn_orient_matrix_UB_32 -0.0075282
_diffrn_orient_matrix_UB_33 0.017152
_diffrn_radiation_monochromator graphite
_diffrn_radiation_probe x-ray
_diffrn_radiation_type MoK\a
_diffrn_radiation_wavelength 0.71073
_diffrn_reflns_av_R_equivalents 0.0377
_diffrn_reflns_av_unetI/netI 0.0414
_diffrn_reflns_limit_h_max 12
_diffrn_reflns_limit_h_min -10
_diffrn_reflns_limit_k_max 22
_diffrn_reflns_limit_k_min -22
_diffrn_reflns_limit_l_max 13
_diffrn_reflns_limit_l_min -16
_diffrn_reflns_number 8233
_diffrn_reflns_theta_full 26.04
_diffrn_reflns_theta_max 26.04
_diffrn_reflns_theta_min 3.42
_exptl_absorpt_coefficient_mu 1.052
_exptl_absorpt_correction_T_max 0.817
_exptl_absorpt_correction_T_min 0.592
_exptl_absorpt_correction_type analytical
_exptl_absorpt_process_details
;
        CrysAlisPro, Oxford Diffraction Ltd.,
        Version 1.171.33.66 (release 28-04-2010 CrysAlis171 .NET)
        (compiled Apr 28 2010,14:27:37)
Analytical numeric absorption correction using a multifaceted crystal
                        model based on expressions derived by R.C. Clark & J.S.
        (Clark, R. C. & Reid, J. S. (1995). Acta Cryst. A51, 887-897)
;
_exptl_crystal_colour 'pale yellow'
_exptl_crystal_density_diffrn 1.424
_exptl_crystal_density_method 'not measured'
_exptl_crystal_description prism
_exptl_crystal_F_000 1008
_exptl_crystal_size_max 0.4445
_exptl_crystal_size_mid 0.1493
_exptl_crystal_size_min 0.1401
_refine_diff_density_max 0.406
_refine_diff_density_min -0.279
_refine_diff_density_rms 0.06
_refine_ls_abs_structure_details 'Flack H D (1983), Acta Cryst. A39, 876-881'
_refine_ls_abs_structure_Flack 0.019(11)
_refine_ls_extinction_method none
_refine_ls_goodness_of_fit_ref 1.005
_refine_ls_hydrogen_treatment constr
_refine_ls_matrix_type full
_refine_ls_number_parameters 253
_refine_ls_number_reflns 4058
_refine_ls_number_restraints 1
_refine_ls_restrained_S_all 1.004
_refine_ls_R_factor_all 0.0334
_refine_ls_R_factor_gt 0.0293
_refine_ls_shift/su_max 0
_refine_ls_shift/su_mean 0
_refine_ls_structure_factor_coef Fsqd
_refine_ls_weighting_details 'calc w=1/[\s^2^(Fo^2^)+(0.0462P)^2^+0.0000P] where P=(Fo^2^+2Fc^2^)/3'
_refine_ls_weighting_scheme calc
_refine_ls_wR_factor_gt 0.0723
_refine_ls_wR_factor_ref 0.0737
_reflns_number_gt 3704
_reflns_number_total 4058
_reflns_threshold_expression >2\s(I)
_cod_data_source_file om500767p_si_002.cif
_cod_data_source_block 5a-imb014b
_cod_depositor_comments 'Adding full bibliography for 4084755--4084760.cif.'
_cod_original_cell_volume 2253.30(18)
_cod_database_code 4084757

loop_
_space_group_symop_operation_xyz
'x, y, z'
'-x, y, -z'
'x+1/2, y+1/2, z'
'-x+1/2, y+1/2, -z'

loop_
_atom_site_label
_atom_site_type_symbol
_atom_site_fract_x
_atom_site_fract_y
_atom_site_fract_z
_atom_site_U_iso_or_equiv
_atom_site_adp_type
_atom_site_occupancy
_atom_site_symmetry_multiplicity
_atom_site_calc_flag
_atom_site_refinement_flags
C1 C 0.4442(3) -0.03218(16) 0.0285(2) 0.0166(6) Uani 1 1 d .
H1A H 0.4927 -0.0438 0.105 0.02 Uiso 1 1 calc R
H1B H 0.3719 -0.0712 -0.0029 0.02 Uiso 1 1 calc R
C2 C 0.2947(3) 0.06205(18) 0.1327(2) 0.0188(7) Uani 1 1 d .
H2 H 0.2257 0.1042 0.1206 0.023 Uiso 1 1 calc R
C3 C 0.4223(3) 0.08017(18) 0.2343(2) 0.0259(7) Uani 1 1 d .
H3A H 0.388 0.0875 0.294 0.039 Uiso 1 1 calc R
H3B H 0.4692 0.1255 0.223 0.039 Uiso 1 1 calc R
H3C H 0.4908 0.0391 0.2506 0.039 Uiso 1 1 calc R
C4 C 0.2168(3) -0.00709(19) 0.1492(2) 0.0259(7) Uani 1 1 d .
H4A H 0.2819 -0.0496 0.1632 0.039 Uiso 1 1 calc R
H4B H 0.1335 -0.0165 0.085 0.039 Uiso 1 1 calc R
H4C H 0.1851 0.0005 0.2102 0.039 Uiso 1 1 calc R
C5 C 0.1835(3) 0.04895(18) -0.0990(2) 0.0197(7) Uani 1 1 d .
H5 H 0.1236 0.0107 -0.0802 0.024 Uiso 1 1 calc R
C6 C 0.1012(3) 0.12128(19) -0.1195(3) 0.0293(7) Uani 1 1 d .
H6A H 0.1562 0.1592 -0.1411 0.044 Uiso 1 1 calc R
H6B H 0.0859 0.1372 -0.0542 0.044 Uiso 1 1 calc R
H6C H 0.0085 0.1143 -0.1764 0.044 Uiso 1 1 calc R
C7 C 0.2099(3) 0.0231(2) -0.1993(2) 0.0334(8) Uani 1 1 d .
H7A H 0.1184 0.0199 -0.2587 0.05 Uiso 1 1 calc R
H7B H 0.2555 -0.0258 -0.1865 0.05 Uiso 1 1 calc R
H7C H 0.2727 0.0585 -0.2172 0.05 Uiso 1 1 calc R
C8 C 0.3371(4) 0.29118(19) 0.0254(2) 0.0246(8) Uani 1 1 d .
C9 C 0.4405(4) 0.23883(17) 0.0100(2) 0.0178(7) Uani 1 1 d .
C10 C 0.0824(3) 0.38924(16) 0.5235(2) 0.0182(6) Uani 1 1 d .
H10A H 0.1139 0.4004 0.6008 0.022 Uiso 1 1 calc R
H10B H 0.1201 0.4285 0.4888 0.022 Uiso 1 1 calc R
C11 C 0.3291(3) 0.29045(17) 0.6149(2) 0.0187(7) Uani 1 1 d .
H11 H 0.384 0.2498 0.5958 0.022 Uiso 1 1 calc R
C12 C 0.3042(3) 0.26629(19) 0.7165(2) 0.0303(7) Uani 1 1 d .
H12A H 0.3964 0.2557 0.7722 0.045 Uiso 1 1 calc R
H12B H 0.2446 0.2216 0.702 0.045 Uiso 1 1 calc R
H12C H 0.2555 0.306 0.7404 0.045 Uiso 1 1 calc R
C13 C 0.4232(3) 0.35998(17) 0.6349(2) 0.0237(7) Uani 1 1 d .
H13A H 0.3761 0.4004 0.6591 0.036 Uiso 1 1 calc R
H13B H 0.4374 0.3746 0.5687 0.036 Uiso 1 1 calc R
H13C H 0.5162 0.3494 0.6899 0.036 Uiso 1 1 calc R
C14 C 0.2081(3) 0.30990(18) 0.3840(2) 0.0185(7) Uani 1 1 d .
H14 H 0.2844 0.3487 0.4003 0.022 Uiso 1 1 calc R
C15 C 0.2704(3) 0.23787(17) 0.3597(2) 0.0261(7) Uani 1 1 d .
H15A H 0.197 0.1991 0.3426 0.039 Uiso 1 1 calc R
H15B H 0.3522 0.2229 0.4221 0.039 Uiso 1 1 calc R
H15C H 0.3022 0.2453 0.2988 0.039 Uiso 1 1 calc R
C16 C 0.0826(4) 0.3356(2) 0.2877(2) 0.0348(8) Uani 1 1 d .
H16A H 0.1117 0.3369 0.2248 0.052 Uiso 1 1 calc R
H16B H 0.053 0.3852 0.3012 0.052 Uiso 1 1 calc R
H16C H 0.0024 0.3011 0.275 0.052 Uiso 1 1 calc R
C17 C 0.1769(4) 0.06619(18) 0.4999(2) 0.0231(7) Uani 1 1 d .
C18 C 0.0651(3) 0.11856(17) 0.5007(2) 0.0146(7) Uani 1 1 d .
F1 F 0.2274(2) 0.30532(11) -0.06410(14) 0.0347(5) Uani 1 1 d .
F2 F 0.3961(2) 0.35804(10) 0.06264(17) 0.0434(5) Uani 1 1 d .
F3 F 0.2809(3) 0.26728(13) 0.09718(16) 0.0468(6) Uani 1 1 d .
F4 F 0.3089(2) 0.09098(12) 0.55138(17) 0.0428(6) Uani 1 1 d .
F6 F 0.1720(2) 0.04962(10) 0.40005(13) 0.0317(5) Uani 1 1 d .
F6A F 0.1689(2) 0.00015(10) 0.54620(15) 0.0381(5) Uani 1 1 d .
P1 P 0.35349(9) 0.05858(4) 0.01562(6) 0.01343(17) Uani 1 1 d .
P2 P 0.15625(9) 0.29842(4) 0.50348(6) 0.01267(17) Uani 1 1 d .
Ni1 Ni 0.5 0.14176(2) 0 0.01224(13) Uani 1 2 d S
Ni2 Ni 0 0.21541(2) 0.5 0.01234(13) Uani 1 2 d S

loop_
_atom_site_aniso_label
_atom_site_aniso_U_11
_atom_site_aniso_U_22
_atom_site_aniso_U_33
_atom_site_aniso_U_23
_atom_site_aniso_U_13
_atom_site_aniso_U_12
C1 0.0157(15) 0.0166(15) 0.0190(15) -0.0008(11) 0.0082(12) -0.0017(11)
C2 0.0157(16) 0.0227(17) 0.0205(14) 0.0006(12) 0.0094(12) 0.0021(13)
C3 0.0264(17) 0.0331(18) 0.0198(15) -0.0051(12) 0.0099(13) -0.0050(13)
C4 0.0233(16) 0.0334(18) 0.0252(15) 0.0035(13) 0.0137(13) -0.0029(13)
C5 0.0117(15) 0.0246(18) 0.0225(15) -0.0003(13) 0.0057(12) -0.0032(12)
C6 0.0186(16) 0.0361(19) 0.0293(17) 0.0049(14) 0.0034(13) 0.0046(13)
C7 0.0227(17) 0.050(2) 0.0218(16) -0.0069(14) 0.0009(13) -0.0015(15)
C8 0.0295(19) 0.023(2) 0.0209(16) 0.0023(13) 0.0086(14) 0.0068(15)
C9 0.0230(18) 0.0138(19) 0.0142(15) 0.0017(11) 0.0036(13) 0.0032(13)
C10 0.0156(17) 0.0140(16) 0.0253(15) -0.0017(12) 0.0076(13) -0.0031(11)
C11 0.0165(16) 0.0208(17) 0.0183(14) -0.0007(12) 0.0054(12) 0.0007(12)
C12 0.0271(17) 0.040(2) 0.0202(15) 0.0072(13) 0.0037(13) -0.0036(14)
C13 0.0163(15) 0.0285(17) 0.0230(15) -0.0017(12) 0.0027(12) -0.0041(12)
C14 0.0140(15) 0.0229(17) 0.0200(14) 0.0052(12) 0.0076(12) -0.0006(12)
C15 0.0312(18) 0.0306(18) 0.0229(15) -0.0022(12) 0.0175(13) -0.0014(14)
C16 0.0317(19) 0.054(2) 0.0220(16) 0.0129(15) 0.0130(14) 0.0090(15)
C17 0.0275(19) 0.0185(18) 0.0245(16) -0.0006(13) 0.0106(13) 0.0056(15)
C18 0.0192(16) 0.0137(19) 0.0097(14) -0.0003(10) 0.0035(12) 0.0034(12)
F1 0.0309(11) 0.0411(13) 0.0265(9) -0.0002(8) 0.0027(8) 0.0197(9)
F2 0.0505(13) 0.0223(11) 0.0525(12) -0.0156(9) 0.0115(10) 0.0100(9)
F3 0.0640(15) 0.0504(14) 0.0447(12) 0.0154(10) 0.0427(11) 0.0313(11)
F4 0.0186(11) 0.0451(14) 0.0534(13) -0.0108(10) -0.0018(9) 0.0108(9)
F6 0.0421(12) 0.0344(12) 0.0238(9) -0.0012(8) 0.0181(8) 0.0118(9)
F6A 0.0597(14) 0.0216(10) 0.0416(11) 0.0114(8) 0.0283(10) 0.0187(9)
P1 0.0111(4) 0.0135(4) 0.0165(4) 0.0003(3) 0.0058(3) -0.0008(3)
P2 0.0115(4) 0.0128(4) 0.0146(4) 0.0007(3) 0.0057(3) 0.0005(3)
Ni1 0.0119(3) 0.0101(3) 0.0155(2) 0 0.0057(2) 0
Ni2 0.0123(3) 0.0108(3) 0.0152(3) 0 0.0065(2) 0

loop_
_atom_type_symbol
_atom_type_description
_atom_type_scat_dispersion_real
_atom_type_scat_dispersion_imag
_atom_type_scat_source
C C 0.0033 0.0016 'International Tables Vol C Tables 4.2.6.8 and 6.1.1.4'
H H 0 0 'International Tables Vol C Tables 4.2.6.8 and 6.1.1.4'
F F 0.0171 0.0103 'International Tables Vol C Tables 4.2.6.8 and 6.1.1.4'
P P 0.1023 0.0942 'International Tables Vol C Tables 4.2.6.8 and 6.1.1.4'
Ni Ni 0.3393 1.1124 'International Tables Vol C Tables 4.2.6.8 and 6.1.1.4'

loop_
_exptl_crystal_face_index_h
_exptl_crystal_face_index_k
_exptl_crystal_face_index_l
_exptl_crystal_face_perp_dist
1 24 6 0.0746
-1 -24 -6 0.0746
-13 -2 12 0.1843
13 2 -12 0.1843
0 10 -16 0.0701
0 -10 16 0.0701

loop_
_geom_angle_atom_site_label_1
_geom_angle_atom_site_label_2
_geom_angle_atom_site_label_3
_geom_angle
_geom_angle_site_symmetry_1
_geom_angle_site_symmetry_3
C1 C1 P1 111.38(12) 2_655 .
C1 C1 H1A 109.4 2_655 .
P1 C1 H1A 109.4 . .
C1 C1 H1B 109.4 2_655 .
P1 C1 H1B 109.4 . .
H1A C1 H1B 108 . .
C4 C2 C3 110.6(2) . .
C4 C2 P1 114.9(2) . .
C3 C2 P1 110.3(2) . .
C4 C2 H2 106.9 . .
C3 C2 H2 106.9 . .
P1 C2 H2 106.9 . .
C2 C3 H3A 109.5 . .
C2 C3 H3B 109.5 . .
H3A C3 H3B 109.5 . .
C2 C3 H3C 109.5 . .
H3A C3 H3C 109.5 . .
H3B C3 H3C 109.5 . .
C2 C4 H4A 109.5 . .
C2 C4 H4B 109.5 . .
H4A C4 H4B 109.5 . .
C2 C4 H4C 109.5 . .
H4A C4 H4C 109.5 . .
H4B C4 H4C 109.5 . .
C6 C5 C7 110.6(3) . .
C6 C5 P1 110.4(2) . .
C7 C5 P1 111.6(2) . .
C6 C5 H5 108 . .
C7 C5 H5 108 . .
P1 C5 H5 108 . .
C5 C6 H6A 109.5 . .
C5 C6 H6B 109.5 . .
H6A C6 H6B 109.5 . .
C5 C6 H6C 109.5 . .
H6A C6 H6C 109.5 . .
H6B C6 H6C 109.5 . .
C5 C7 H7A 109.5 . .
C5 C7 H7B 109.5 . .
H7A C7 H7B 109.5 . .
C5 C7 H7C 109.5 . .
H7A C7 H7C 109.5 . .
H7B C7 H7C 109.5 . .
F1 C8 F3 106.8(3) . .
F1 C8 F2 105.9(3) . .
F3 C8 F2 105.0(3) . .
F1 C8 C9 113.2(2) . .
F3 C8 C9 112.5(3) . .
F2 C8 C9 112.9(3) . .
C9 C9 C8 139.80(19) 2_655 .
C9 C9 Ni1 69.64(10) 2_655 .
C8 C9 Ni1 150.5(3) . .
C10 C10 P2 111.14(12) 2_556 .
C10 C10 H10A 109.4 2_556 .
P2 C10 H10A 109.4 . .
C10 C10 H10B 109.4 2_556 .
P2 C10 H10B 109.4 . .
H10A C10 H10B 108 . .
C12 C11 C13 110.9(2) . .
C12 C11 P2 110.2(2) . .
C13 C11 P2 114.7(2) . .
C12 C11 H11 106.9 . .
C13 C11 H11 106.9 . .
P2 C11 H11 106.9 . .
C11 C12 H12A 109.5 . .
C11 C12 H12B 109.5 . .
H12A C12 H12B 109.5 . .
C11 C12 H12C 109.5 . .
H12A C12 H12C 109.5 . .
H12B C12 H12C 109.5 . .
C11 C13 H13A 109.5 . .
C11 C13 H13B 109.5 . .
H13A C13 H13B 109.5 . .
C11 C13 H13C 109.5 . .
H13A C13 H13C 109.5 . .
H13B C13 H13C 109.5 . .
C16 C14 C15 110.8(3) . .
C16 C14 P2 111.8(2) . .
C15 C14 P2 110.1(2) . .
C16 C14 H14 108 . .
C15 C14 H14 108 . .
P2 C14 H14 108 . .
C14 C15 H15A 109.5 . .
C14 C15 H15B 109.5 . .
H15A C15 H15B 109.5 . .
C14 C15 H15C 109.5 . .
H15A C15 H15C 109.5 . .
H15B C15 H15C 109.5 . .
C14 C16 H16A 109.5 . .
C14 C16 H16B 109.5 . .
H16A C16 H16B 109.5 . .
C14 C16 H16C 109.5 . .
H16A C16 H16C 109.5 . .
H16B C16 H16C 109.5 . .
F4 C17 F6 105.9(3) . .
F4 C17 F6A 105.3(3) . .
F6 C17 F6A 105.5(3) . .
F4 C17 C18 113.4(3) . .
F6 C17 C18 112.5(2) . .
F6A C17 C18 113.5(3) . .
C18 C18 C17 139.73(18) 2_556 .
C18 C18 Ni2 69.75(10) 2_556 .
C17 C18 Ni2 150.5(2) . .
C1 P1 C2 103.81(14) . .
C1 P1 C5 105.64(14) . .
C2 P1 C5 103.62(14) . .
C1 P1 Ni1 107.54(9) . .
C2 P1 Ni1 118.79(10) . .
C5 P1 Ni1 116.09(10) . .
C11 P2 C14 104.06(14) . .
C11 P2 C10 104.90(14) . .
C14 P2 C10 105.59(14) . .
C11 P2 Ni2 115.30(10) . .
C14 P2 Ni2 118.40(11) . .
C10 P2 Ni2 107.44(9) . .
C9 Ni1 C9 40.7(2) . 2_655
C9 Ni1 P1 113.88(11) . .
C9 Ni1 P1 154.50(10) 2_655 .
C9 Ni1 P1 154.50(10) . 2_655
C9 Ni1 P1 113.88(11) 2_655 2_655
P1 Ni1 P1 91.58(5) . 2_655
C18 Ni2 C18 40.5(2) 2_556 .
C18 Ni2 P2 154.46(10) 2_556 .
C18 Ni2 P2 113.98(10) . .
C18 Ni2 P2 113.98(10) 2_556 2_556
C18 Ni2 P2 154.46(10) . 2_556
P2 Ni2 P2 91.56(4) . 2_556

loop_
_geom_bond_atom_site_label_1
_geom_bond_atom_site_label_2
_geom_bond_distance
_geom_bond_site_symmetry_2
C1 C1 1.550(5) 2_655
C1 P1 1.850(3) .
C1 H1A 0.99 .
C1 H1B 0.99 .
C2 C4 1.526(4) .
C2 C3 1.538(4) .
C2 P1 1.852(3) .
C2 H2 1 .
C3 H3A 0.98 .
C3 H3B 0.98 .
C3 H3C 0.98 .
C4 H4A 0.98 .
C4 H4B 0.98 .
C4 H4C 0.98 .
C5 C6 1.515(4) .
C5 C7 1.526(4) .
C5 P1 1.855(3) .
C5 H5 1 .
C6 H6A 0.98 .
C6 H6B 0.98 .
C6 H6C 0.98 .
C7 H7A 0.98 .
C7 H7B 0.98 .
C7 H7C 0.98 .
C8 F1 1.335(3) .
C8 F3 1.339(4) .
C8 F2 1.359(4) .
C8 C9 1.464(5) .
C9 C9 1.301(7) 2_655
C9 Ni1 1.869(3) .
C10 C10 1.541(6) 2_556
C10 P2 1.854(3) .
C10 H10A 0.99 .
C10 H10B 0.99 .
C11 C12 1.526(4) .
C11 C13 1.533(4) .
C11 P2 1.849(3) .
C11 H11 1 .
C12 H12A 0.98 .
C12 H12B 0.98 .
C12 H12C 0.98 .
C13 H13A 0.98 .
C13 H13B 0.98 .
C13 H13C 0.98 .
C14 C16 1.522(4) .
C14 C15 1.524(4) .
C14 P2 1.853(3) .
C14 H14 1 .
C15 H15A 0.98 .
C15 H15B 0.98 .
C15 H15C 0.98 .
C16 H16A 0.98 .
C16 H16B 0.98 .
C16 H16C 0.98 .
C17 F4 1.332(4) .
C17 F6 1.353(3) .
C17 F6A 1.358(4) .
C17 C18 1.463(4) .
C18 C18 1.290(6) 2_556
C18 Ni2 1.864(3) .
P1 Ni1 2.1536(8) .
P2 Ni2 2.1491(8) .
Ni1 C9 1.869(3) 2_655
Ni1 P1 2.1536(8) 2_655
Ni2 C18 1.864(3) 2_556
Ni2 P2 2.1491(8) 2_556

loop_
_geom_torsion_atom_site_label_1
_geom_torsion_atom_site_label_2
_geom_torsion_atom_site_label_3
_geom_torsion_atom_site_label_4
_geom_torsion
_geom_torsion_site_symmetry_1
_geom_torsion_site_symmetry_4
F1 C8 C9 C9 93.4(6) . 2_655
F3 C8 C9 C9 -145.4(5) . 2_655
F2 C8 C9 C9 -26.8(7) . 2_655
F1 C8 C9 Ni1 -84.1(5) . .
F3 C8 C9 Ni1 37.0(6) . .
F2 C8 C9 Ni1 155.7(4) . .
F4 C17 C18 C18 -149.5(5) . 2_556
F6 C17 C18 C18 90.3(6) . 2_556
F6A C17 C18 C18 -29.5(6) . 2_556
F4 C17 C18 Ni2 33.2(6) . .
F6 C17 C18 Ni2 -87.0(5) . .
F6A C17 C18 Ni2 153.2(3) . .
C1 C1 P1 C2 -154.9(3) 2_655 .
C1 C1 P1 C5 96.4(3) 2_655 .
C1 C1 P1 Ni1 -28.1(3) 2_655 .
C4 C2 P1 C1 -48.6(2) . .
C3 C2 P1 C1 77.1(2) . .
C4 C2 P1 C5 61.6(2) . .
C3 C2 P1 C5 -172.7(2) . .
C4 C2 P1 Ni1 -167.93(18) . .
C3 C2 P1 Ni1 -42.2(2) . .
C6 C5 P1 C1 -178.3(2) . .
C7 C5 P1 C1 -54.8(3) . .
C6 C5 P1 C2 72.9(2) . .
C7 C5 P1 C2 -163.6(2) . .
C6 C5 P1 Ni1 -59.2(2) . .
C7 C5 P1 Ni1 64.3(2) . .
C12 C11 P2 C14 -169.4(2) . .
C13 C11 P2 C14 64.5(2) . .
C12 C11 P2 C10 79.9(2) . .
C13 C11 P2 C10 -46.2(2) . .
C12 C11 P2 Ni2 -38.1(2) . .
C13 C11 P2 Ni2 -164.11(18) . .
C16 C14 P2 C11 -166.5(2) . .
C15 C14 P2 C11 69.9(2) . .
C16 C14 P2 C10 -56.3(3) . .
C15 C14 P2 C10 -179.9(2) . .
C16 C14 P2 Ni2 64.0(3) . .
C15 C14 P2 Ni2 -59.6(2) . .
C10 C10 P2 C11 -152.3(3) 2_556 .
C10 C10 P2 C14 98.2(3) 2_556 .
C10 C10 P2 Ni2 -29.1(3) 2_556 .
C8 C9 Ni1 C9 178.3(7) . 2_655
C9 C9 Ni1 P1 -177.0(2) 2_655 .
C8 C9 Ni1 P1 1.3(5) . .
C9 C9 Ni1 P1 6.3(4) 2_655 2_655
C8 C9 Ni1 P1 -175.4(3) . 2_655
C1 P1 Ni1 C9 -169.87(14) . .
C2 P1 Ni1 C9 -52.51(16) . .
C5 P1 Ni1 C9 72.12(15) . .
C1 P1 Ni1 C9 -174.4(2) . 2_655
C2 P1 Ni1 C9 -57.0(2) . 2_655
C5 P1 Ni1 C9 67.6(2) . 2_655
C1 P1 Ni1 P1 8.70(10) . 2_655
C2 P1 Ni1 P1 126.05(12) . 2_655
C5 P1 Ni1 P1 -109.32(12) . 2_655
C17 C18 Ni2 C18 178.1(6) . 2_556
C18 C18 Ni2 P2 179.31(19) 2_556 .
C17 C18 Ni2 P2 -2.6(5) . .
C18 C18 Ni2 P2 -1.5(4) 2_556 2_556
C17 C18 Ni2 P2 176.7(3) . 2_556
C11 P2 Ni2 C18 -53.8(2) . 2_556
C14 P2 Ni2 C18 70.3(2) . 2_556
C10 P2 Ni2 C18 -170.4(2) . 2_556
C11 P2 Ni2 C18 -54.87(14) . .
C14 P2 Ni2 C18 69.26(15) . .
C10 P2 Ni2 C18 -171.40(14) . .
C11 P2 Ni2 P2 125.46(12) . 2_556
C14 P2 Ni2 P2 -110.41(12) . 2_556
C10 P2 Ni2 P2 8.93(10) . 2_556
